data_1513863
loop_
_publ_author_name
'Shen, Ping'
'He, Wen-Wen'
'Du, Dong-Ying'
'Jiang, Hai-Long'
'Li, Shun-Li'
'Lang, Zhong-Ling'
'Su, Zhong-Min'
'Fu, Qiang'
'Lan, Ya-Qian'

_publ_section_title
;
 Solid-state structural transformation doubly triggered by reaction
 temperature and time in 3D metal-organic frameworks: great enhancement of
 stability and gas adsorption
;
_journal_issue 4
_journal_name_full 'Chemical Science'
_journal_page_first 1368
_journal_paper_doi 10.1039/c3sc52666f
_journal_volume 5
_journal_year 2014
_chemical_formula_sum 'C33 H24.67 O13 Zn2.67'
_chemical_formula_weight 803.51
_chemical_name_systematic
;
?
;
_space_group_IT_number 195
_symmetry_cell_setting cubic
_symmetry_space_group_name_Hall 'P 2 2 3'
_symmetry_space_group_name_H-M 'P 2 3'
_atom_sites_solution_hydrogens geom
_atom_sites_solution_primary direct
_atom_sites_solution_secondary difmap
_audit_creation_method SHELXL-97
_cell_angle_alpha 90.00
_cell_angle_beta 90.00
_cell_angle_gamma 90.00
_cell_formula_units_Z 12
_cell_length_a 23.9647(14)
_cell_length_b 23.9647(14)
_cell_length_c 23.9647(14)
_cell_measurement_reflns_used 4454
_cell_measurement_temperature 296(2)
_cell_measurement_theta_max 19.45
_cell_measurement_theta_min 2.55
_cell_volume 13763.1(14)
_computing_structure_refinement 'SHELXL-97 (Sheldrick, 2008)'
_computing_structure_solution 'SHELXS-97 (Sheldrick, 2008)'
_diffrn_ambient_temperature 296(2)
_diffrn_measured_fraction_theta_full 0.996
_diffrn_measured_fraction_theta_max 0.996
_diffrn_radiation_monochromator graphite
_diffrn_radiation_source 'fine-focus sealed tube'
_diffrn_radiation_type MoK\a
_diffrn_radiation_wavelength 0.71073
_diffrn_reflns_av_R_equivalents 0.1134
_diffrn_reflns_av_sigmaI/netI 0.0928
_diffrn_reflns_limit_h_max 28
_diffrn_reflns_limit_h_min -27
_diffrn_reflns_limit_k_max 28
_diffrn_reflns_limit_k_min -22
_diffrn_reflns_limit_l_max 26
_diffrn_reflns_limit_l_min -28
_diffrn_reflns_number 70389
_diffrn_reflns_theta_full 25.11
_diffrn_reflns_theta_max 25.11
_diffrn_reflns_theta_min 1.20
_exptl_absorpt_coefficient_mu 1.434
_exptl_absorpt_correction_T_max 0.6338
_exptl_absorpt_correction_T_min 0.6338
_exptl_absorpt_correction_type multi-scan
_exptl_absorpt_process_details 'SADABS (Bruker, 2000)'
_exptl_crystal_density_diffrn 1.163
_exptl_crystal_density_method 'not measured'
_exptl_crystal_F_000 4880
_exptl_crystal_size_max 0.35
_exptl_crystal_size_mid 0.35
_exptl_crystal_size_min 0.35
_platon_squeeze_details
;
;
_refine_diff_density_max 0.709
_refine_diff_density_min -0.667
_refine_diff_density_rms 0.113
_refine_ls_abs_structure_details 'Flack H D (1983), Acta Cryst. A39, 876-881'
_refine_ls_abs_structure_Flack 0.16(4)
_refine_ls_extinction_method none
_refine_ls_goodness_of_fit_ref 1.044
_refine_ls_hydrogen_treatment mixed
_refine_ls_matrix_type full
_refine_ls_number_parameters 212
_refine_ls_number_reflns 8180
_refine_ls_number_restraints 409
_refine_ls_restrained_S_all 1.075
_refine_ls_R_factor_all 0.1705
_refine_ls_R_factor_gt 0.0966
_refine_ls_shift/su_max 0.001
_refine_ls_shift/su_mean 0.000
_refine_ls_structure_factor_coef Fsqd
_refine_ls_weighting_details 'calc w=1/[\s^2^(Fo^2^)+(0.1500P)^2^+0.0000P] where P=(Fo^2^+2Fc^2^)/3'
_refine_ls_weighting_scheme calc
_refine_ls_wR_factor_gt 0.2585
_refine_ls_wR_factor_ref 0.2899
_reflns_number_gt 3615
_reflns_number_total 8180
_reflns_threshold_expression >2sigma(I)
_cod_data_source_file c3sc52666f.txt
_cod_data_source_block 23
_cod_depositor_comments
;
The following automatic conversions were performed:

'_symmetry_cell_setting' value 'Cubic' changed to 'cubic' according
to
/usr/data/users/saulius/crontab/automatic-downloads/current/RSC/lib/dictionaries/cif_core.dic
dictionary named 'cif_core.dic' version 2.4.2 from 2011-04-26.

Automatic conversion script
Id: cif_fix_values 2281 2013-09-26 08:29:07Z andrius 
;
_cod_database_code 1513863

loop_
_symmetry_equiv_pos_as_xyz
'x, y, z'
'-x, -y, z'
'-x, y, -z'
'x, -y, -z'
'z, x, y'
'z, -x, -y'
'-z, -x, y'
'-z, x, -y'
'y, z, x'
'-y, z, -x'
'y, -z, -x'
'-y, -z, x'

loop_
_atom_site_label
_atom_site_type_symbol
_atom_site_fract_x
_atom_site_fract_y
_atom_site_fract_z
_atom_site_U_iso_or_equiv
_atom_site_adp_type
_atom_site_occupancy
_atom_site_symmetry_multiplicity
_atom_site_calc_flag
_atom_site_refinement_flags
_atom_site_disorder_assembly
_atom_site_disorder_group
C1 C 0.8906(4) 0.6107(4) 0.2483(4) 0.105(4) Uiso 1 1 d DU A 2
C2 C 0.9403(6) 0.6458(6) 0.2692(7) 0.138(6) Uiso 1 1 d DU A 2
H2A H 0.9637 0.6556 0.2376 0.166 Uiso 1 1 calc R A 2
H2B H 0.9263 0.6802 0.2853 0.166 Uiso 1 1 calc R A 2
O1 O 0.9697(4) 0.6207(5) 0.3053(5) 0.146(4) Uiso 1 1 d DU A 2
C3 C 1.0264(5) 0.6267(5) 0.3117(6) 0.095(4) Uiso 1 1 d DU A 2
C4 C 1.0553(5) 0.5815(6) 0.3296(7) 0.114(5) Uiso 1 1 d DU A 2
H4 H 1.0370 0.5479 0.3364 0.137 Uiso 1 1 calc R A 2
C5 C 1.1148(5) 0.5861(6) 0.3381(6) 0.105(5) Uiso 1 1 d DU A 2
H5 H 1.1352 0.5551 0.3493 0.126 Uiso 1 1 calc R A 2
C6 C 1.1411(5) 0.6357(5) 0.3299(6) 0.091(4) Uiso 1 1 d DU A 2
C7 C 1.1122(5) 0.6811(5) 0.3106(6) 0.094(4) Uiso 1 1 d DU A 2
H7 H 1.1304 0.7147 0.3040 0.113 Uiso 1 1 calc R A 2
C8 C 1.0511(5) 0.6759(6) 0.3005(7) 0.112(5) Uiso 1 1 d DU A 2
H8 H 1.0305 0.7058 0.2867 0.134 Uiso 1 1 calc R A 2
C9 C 1.2025(5) 0.6388(6) 0.3332(6) 0.085(4) Uiso 1 1 d DU A 2
O2 O 1.2254(4) 0.5972(5) 0.3531(4) 0.118(3) Uiso 1 1 d U A 2
O3 O 1.2246(4) 0.6824(4) 0.3191(4) 0.084(3) Uiso 1 1 d U A 2
C10 C 0.9122(7) 0.5608(6) 0.2155(7) 0.173(7) Uiso 1 1 d DU A 2
H10A H 0.9333 0.5736 0.1834 0.207 Uiso 1 1 calc R A 2
H10B H 0.9368 0.5387 0.2388 0.207 Uiso 1 1 calc R A 2
O4 O 0.8703(5) 0.5300(4) 0.1986(5) 0.142(4) Uiso 1 1 d DU A 2
C11 C 0.8695(5) 0.4746(5) 0.1878(5) 0.081(4) Uiso 1 1 d DU A 2
C12 C 0.9156(6) 0.4477(5) 0.1717(7) 0.113(5) Uiso 1 1 d DU A 2
H12 H 0.9497 0.4660 0.1696 0.136 Uiso 1 1 calc R A 2
C13 C 0.9106(6) 0.3890(6) 0.1577(7) 0.127(6) Uiso 1 1 d DU A 2
H13 H 0.9399 0.3709 0.1398 0.152 Uiso 1 1 calc R A 2
C14 C 0.8629(5) 0.3597(4) 0.1708(5) 0.074(3) Uiso 1 1 d DU A 2
C15 C 0.8181(5) 0.3880(5) 0.1897(6) 0.090(4) Uiso 1 1 d DU A 2
H15 H 0.7847 0.3691 0.1959 0.109 Uiso 1 1 calc R A 2
C16 C 0.8212(6) 0.4474(5) 0.2005(7) 0.115(5) Uiso 1 1 d DU A 2
H16 H 0.7911 0.4665 0.2158 0.138 Uiso 1 1 calc R A 2
C17 C 0.8620(6) 0.2971(5) 0.1652(6) 0.086(4) Uiso 1 1 d DU A 2
O5 O 0.9017(5) 0.2743(5) 0.1468(5) 0.127(4) Uiso 1 1 d U . 2
O6 O 0.8155(4) 0.2753(4) 0.1806(4) 0.088(3) Uiso 1 1 d U . 2
C18 C 0.8578(6) 0.6506(7) 0.2051(6) 0.131(5) Uiso 1 1 d DU A 2
H18A H 0.8289 0.6305 0.1851 0.157 Uiso 1 1 calc R A 2
H18B H 0.8416 0.6827 0.2237 0.157 Uiso 1 1 calc R A 2
O7 O 0.9001(7) 0.6652(7) 0.1712(6) 0.207(7) Uiso 1 1 d DU A 2
C19 C 0.8857(7) 0.6994(10) 0.1269(8) 0.185(7) Uiso 1 1 d DU A 2
C20 C 0.8330(7) 0.7184(9) 0.1189(8) 0.179(7) Uiso 1 1 d DU A 2
H20 H 0.8049 0.7124 0.1451 0.215 Uiso 1 1 calc R A 2
C21 C 0.8223(8) 0.7498(10) 0.0649(9) 0.190(7) Uiso 1 1 d DU A 2
H21 H 0.7863 0.7555 0.0514 0.228 Uiso 1 1 calc R A 2
C22 C 0.8683(9) 0.7694(9) 0.0371(8) 0.173(7) Uiso 1 1 d DU A 2
C23 C 0.9215(8) 0.7499(9) 0.0463(8) 0.181(7) Uiso 1 1 d DU A 2
H23 H 0.9502 0.7573 0.0213 0.218 Uiso 1 1 calc R A 2
C24 C 0.9313(8) 0.7172(10) 0.0966(9) 0.206(7) Uiso 1 1 d DU A 2
H24 H 0.9674 0.7085 0.1080 0.247 Uiso 1 1 calc R A 2
C25 C 0.8696(9) 0.8020(8) -0.0171(7) 0.131(6) Uiso 1 1 d DU A 2
O8 O 0.9138(6) 0.8029(5) -0.0452(5) 0.135(4) Uiso 1 1 d U . 2
O9 O 0.8178(6) 0.8306(7) -0.0187(6) 0.165(5) Uiso 1 1 d U A 2
C26 C 0.8509(7) 0.5927(7) 0.2927(7) 0.158(6) Uiso 1 1 d DU A 2
H26A H 0.8221 0.5688 0.2773 0.190 Uiso 1 1 calc R A 2
H26B H 0.8704 0.5724 0.3218 0.190 Uiso 1 1 calc R A 2
O10 O 0.8278(7) 0.6415(6) 0.3138(6) 0.202(7) Uiso 1 1 d DU A 2
C27 C 0.8006(10) 0.6347(7) 0.3652(8) 0.176(8) Uiso 1 1 d DU A 2
C28 C 0.7744(9) 0.6814(7) 0.3852(8) 0.178(8) Uiso 1 1 d DU A 2
H28 H 0.7770 0.7150 0.3660 0.214 Uiso 1 1 calc R A 2
C29 C 0.7420(8) 0.6775(7) 0.4378(7) 0.150(7) Uiso 1 1 d DU A 2
H29 H 0.7260 0.7093 0.4533 0.180 Uiso 1 1 calc R A 2
C30 C 0.7357(7) 0.6267(7) 0.4636(6) 0.117(5) Uiso 1 1 d DU A 2
C31 C 0.7566(9) 0.5782(7) 0.4395(8) 0.173(8) Uiso 1 1 d DU A 2
H31 H 0.7484 0.5433 0.4544 0.208 Uiso 1 1 calc R A 2
C32 C 0.7930(9) 0.5843(7) 0.3885(8) 0.178(8) Uiso 1 1 d DU A 2
H32 H 0.8102 0.5531 0.3732 0.214 Uiso 1 1 calc R A 2
C33 C 0.7037(9) 0.6310(10) 0.5180(8) 0.162(8) Uiso 1 1 d DU A 2
O11 O 0.6991(5) 0.5844(6) 0.5487(5) 0.137(4) Uiso 1 1 d U . 2
O12 O 0.6672(6) 0.6813(6) 0.5178(6) 0.150(5) Uiso 1 1 d U A 2
O13 O 1.3488(3) 0.6512(3) 0.3488(3) 0.068(4) Uiso 0.33 1 d P A 2
O14 O 1.1519(3) 0.8481(3) 0.1519(3) 0.069(4) Uiso 0.33 1 d P B 2
O15 O 1.2460(16) 0.7540(16) 0.2460(16) 0.42(3) Uiso 0.33 1 d P A 2
H15B H 1.2229 0.7302 0.2704 0.500 Uiso 0.67 1 d PR A 2
Zn1 Zn 1.30317(7) 0.69683(7) 0.30317(7) 0.0822(8) Uani 0.33 1 d P A 2
Zn2 Zn 1.19636(7) 0.80364(7) 0.19636(7) 0.0815(8) Uani 1 3 d S . 2
Zn3 Zn 1.30362(7) 0.58752(6) 0.37162(7) 0.0827(5) Uani 1 1 d . . 2
Zn4 Zn 1.08743(6) 0.80379(7) 0.12868(7) 0.0812(5) Uani 1 1 d . . 2

loop_
_atom_site_aniso_label
_atom_site_aniso_U_11
_atom_site_aniso_U_22
_atom_site_aniso_U_33
_atom_site_aniso_U_23
_atom_site_aniso_U_13
_atom_site_aniso_U_12
Zn1 0.0822(8) 0.0822(8) 0.0822(8) -0.0054(10) 0.0054(10) -0.0054(10)
Zn2 0.0815(8) 0.0815(8) 0.0815(8) -0.0062(10) 0.0062(10) -0.0062(10)
Zn3 0.0820(11) 0.0725(10) 0.0936(11) -0.0134(9) 0.0154(9) -0.0182(9)
Zn4 0.0684(9) 0.0853(11) 0.0899(11) -0.0162(9) 0.0094(8) -0.0144(9)

loop_
_atom_type_symbol
_atom_type_description
_atom_type_scat_dispersion_real
_atom_type_scat_dispersion_imag
_atom_type_scat_source
C C 0.0033 0.0016 'International Tables Vol C Tables 4.2.6.8 and 6.1.1.4'
H H 0.0000 0.0000 'International Tables Vol C Tables 4.2.6.8 and 6.1.1.4'
Zn Zn 0.2839 1.4301 'International Tables Vol C Tables 4.2.6.8 and 6.1.1.4'
O O 0.0106 0.0060 'International Tables Vol C Tables 4.2.6.8 and 6.1.1.4'

loop_
_geom_angle_atom_site_label_1
_geom_angle_atom_site_label_2
_geom_angle_atom_site_label_3
_geom_angle
_geom_angle_site_symmetry_1
_geom_angle_site_symmetry_3
C26 C1 C10 110.9(9) . .
C26 C1 C2 114.7(9) . .
C10 C1 C2 109.6(9) . .
C26 C1 C18 108.6(9) . .
C10 C1 C18 107.5(9) . .
C2 C1 C18 105.2(8) . .
O1 C2 C1 113.0(11) . .
O1 C2 H2A 109.0 . .
C1 C2 H2A 109.0 . .
O1 C2 H2B 109.0 . .
C1 C2 H2B 109.0 . .
H2A C2 H2B 107.8 . .
C2 O1 C3 125.1(13) . .
C8 C3 C4 122.7(12) . .
C8 C3 O1 120.2(10) . .
C4 C3 O1 117.2(10) . .
C3 C4 C5 119.1(12) . .
C3 C4 H4 120.4 . .
C5 C4 H4 120.4 . .
C6 C5 C4 120.3(11) . .
C6 C5 H5 119.9 . .
C4 C5 H5 119.9 . .
C5 C6 C7 120.6(11) . .
C5 C6 C9 119.9(11) . .
C7 C6 C9 118.9(11) . .
C6 C7 C8 119.0(11) . .
C6 C7 H7 120.5 . .
C8 C7 H7 120.5 . .
C3 C8 C7 118.2(11) . .
C3 C8 H8 120.9 . .
C7 C8 H8 120.9 . .
O3 C9 O2 127.4(13) . .
O3 C9 C6 117.5(13) . .
O2 C9 C6 115.0(13) . .
C9 O2 Zn3 127.9(10) . .
C9 O3 Zn1 128.6(9) . .
O4 C10 C1 110.0(11) . .
O4 C10 H10A 109.7 . .
C1 C10 H10A 109.7 . .
O4 C10 H10B 109.7 . .
C1 C10 H10B 109.7 . .
H10A C10 H10B 108.2 . .
C10 O4 C11 128.5(12) . .
C12 C11 O4 121.2(10) . .
C12 C11 C16 122.4(11) . .
O4 C11 C16 116.0(10) . .
C11 C12 C13 117.8(12) . .
C11 C12 H12 121.1 . .
C13 C12 H12 121.1 . .
C14 C13 C12 120.6(12) . .
C14 C13 H13 119.7 . .
C12 C13 H13 119.7 . .
C15 C14 C13 118.8(11) . .
C15 C14 C17 121.2(11) . .
C13 C14 C17 119.9(11) . .
C14 C15 C16 120.8(11) . .
C14 C15 H15 119.6 . .
C16 C15 H15 119.6 . .
C11 C16 C15 118.3(11) . .
C11 C16 H16 120.9 . .
C15 C16 H16 120.9 . .
O5 C17 O6 128.1(13) . .
O5 C17 C14 118.8(13) . .
O6 C17 C14 113.1(12) . .
C17 O5 Zn4 129.6(11) . 2_765
C17 O6 Zn2 125.3(8) . 2_765
O7 C18 C1 100.0(10) . .
O7 C18 H18A 111.8 . .
C1 C18 H18A 111.8 . .
O7 C18 H18B 111.8 . .
C1 C18 H18B 111.8 . .
H18A C18 H18B 109.5 . .
C18 O7 C19 115.5(13) . .
C20 C19 C24 124.1(15) . .
C20 C19 O7 122.6(13) . .
C24 C19 O7 112.9(12) . .
C19 C20 C21 116.3(14) . .
C19 C20 H20 121.8 . .
C21 C20 H20 121.8 . .
C22 C21 C20 116.7(14) . .
C22 C21 H21 121.7 . .
C20 C21 H21 121.7 . .
C21 C22 C23 123.3(15) . .
C21 C22 C25 127.6(18) . .
C23 C22 C25 107.1(17) . .
C22 C23 C24 117.8(15) . .
C22 C23 H23 121.1 . .
C24 C23 H23 121.1 . .
C19 C24 C23 118.2(15) . .
C19 C24 H24 120.9 . .
C23 C24 H24 120.9 . .
O8 C25 O9 135.8(17) . .
O8 C25 C22 119.1(19) . .
O9 C25 C22 104.6(17) . .
C25 O8 Zn4 121.5(12) . 3_755
C25 O9 Zn4 114.5(12) . 11_566
O10 C26 C1 105.7(11) . .
O10 C26 H26A 110.6 . .
C1 C26 H26A 110.6 . .
O10 C26 H26B 110.6 . .
C1 C26 H26B 110.6 . .
H26A C26 H26B 108.7 . .
C26 O10 C27 114.0(12) . .
C32 C27 C28 121.9(15) . .
C32 C27 O10 122.1(13) . .
C28 C27 O10 115.1(12) . .
C27 C28 C29 119.1(14) . .
C27 C28 H28 120.5 . .
C29 C28 H28 120.5 . .
C30 C29 C28 119.7(13) . .
C30 C29 H29 120.2 . .
C28 C29 H29 120.2 . .
C29 C30 C31 120.9(13) . .
C29 C30 C33 112.5(16) . .
C31 C30 C33 126.5(16) . .
C30 C31 C32 117.7(13) . .
C30 C31 H31 121.2 . .
C32 C31 H31 121.2 . .
C27 C32 C31 120.1(14) . .
C27 C32 H32 120.0 . .
C31 C32 H32 120.0 . .
O11 C33 O12 129.0(17) . .
O11 C33 C30 117.1(19) . .
O12 C33 C30 110.4(17) . .
C33 O11 Zn3 121.2(12) . 3_756
C33 O12 Zn3 115.3(11) . 7_675
Zn1 O13 Zn3 107.0(4) . 6_676
Zn1 O13 Zn3 107.0(4) . 12_764
Zn3 O13 Zn3 111.8(3) 6_676 12_764
Zn1 O13 Zn3 107.0(4) . .
Zn3 O13 Zn3 111.8(3) 6_676 .
Zn3 O13 Zn3 111.8(3) 12_764 .
Zn2 O14 Zn4 107.8(4) . 6_676
Zn2 O14 Zn4 107.8(4) . 12_764
Zn4 O14 Zn4 111.1(4) 6_676 12_764
Zn2 O14 Zn4 107.8(4) . .
Zn4 O14 Zn4 111.1(4) 6_676 .
Zn4 O14 Zn4 111.1(4) 12_764 .
Zn2 O15 Zn1 180.0(16) . .
Zn2 O15 H15B 110.7 . .
Zn1 O15 H15B 69.3 . .
O13 Zn1 O3 110.0(3) . .
O13 Zn1 O3 110.0(3) . 6_676
O3 Zn1 O3 108.9(3) . 6_676
O13 Zn1 O3 110.0(3) . 12_764
O3 Zn1 O3 108.9(3) . 12_764
O3 Zn1 O3 108.9(3) 6_676 12_764
O13 Zn1 O15 180.0(8) . .
O3 Zn1 O15 70.0(3) . .
O3 Zn1 O15 70.0(3) 6_676 .
O3 Zn1 O15 70.0(3) 12_764 .
O13 Zn1 Zn3 37.08(4) . 6_676
O3 Zn1 Zn3 110.2(3) . 6_676
O3 Zn1 Zn3 75.5(3) 6_676 6_676
O3 Zn1 Zn3 136.3(3) 12_764 6_676
O15 Zn1 Zn3 142.92(4) . 6_676
O13 Zn1 Zn3 37.08(4) . 12_764
O3 Zn1 Zn3 136.3(3) . 12_764
O3 Zn1 Zn3 110.2(3) 6_676 12_764
O3 Zn1 Zn3 75.5(3) 12_764 12_764
O15 Zn1 Zn3 142.92(4) . 12_764
Zn3 Zn1 Zn3 62.96(7) 6_676 12_764
O13 Zn1 Zn3 37.09(4) . .
O3 Zn1 Zn3 75.5(3) . .
O3 Zn1 Zn3 136.3(3) 6_676 .
O3 Zn1 Zn3 110.2(3) 12_764 .
O15 Zn1 Zn3 142.92(4) . .
Zn3 Zn1 Zn3 62.96(7) 6_676 .
Zn3 Zn1 Zn3 62.96(7) 12_764 .
O14 Zn2 O6 111.3(3) . 2_765
O14 Zn2 O6 111.3(3) . 11_666
O6 Zn2 O6 107.5(3) 2_765 11_666
O14 Zn2 O6 111.3(3) . 5_655
O6 Zn2 O6 107.5(3) 2_765 5_655
O6 Zn2 O6 107.5(3) 11_666 5_655
O14 Zn2 O15 180.0(9) . .
O6 Zn2 O15 68.7(3) 2_765 .
O6 Zn2 O15 68.7(3) 11_666 .
O6 Zn2 O15 68.7(3) 5_655 .
O14 Zn2 Zn4 37.27(4) . 12_764
O6 Zn2 Zn4 110.3(3) 2_765 12_764
O6 Zn2 Zn4 77.0(3) 11_666 12_764
O6 Zn2 Zn4 138.3(3) 5_655 12_764
O15 Zn2 Zn4 142.73(5) . 12_764
O14 Zn2 Zn4 37.27(4) . 6_676
O6 Zn2 Zn4 138.3(3) 2_765 6_676
O6 Zn2 Zn4 110.3(3) 11_666 6_676
O6 Zn2 Zn4 77.0(3) 5_655 6_676
O15 Zn2 Zn4 142.73(4) . 6_676
Zn4 Zn2 Zn4 63.27(7) 12_764 6_676
O14 Zn2 Zn4 37.27(4) . .
O6 Zn2 Zn4 77.0(3) 2_765 .
O6 Zn2 Zn4 138.3(3) 11_666 .
O6 Zn2 Zn4 110.3(3) 5_655 .
O15 Zn2 Zn4 142.73(4) . .
Zn4 Zn2 Zn4 63.27(7) 12_764 .
Zn4 Zn2 Zn4 63.26(7) 6_676 .
O11 Zn3 O2 101.6(5) 3_756 .
O11 Zn3 O12 116.8(6) 3_756 10_756
O2 Zn3 O12 99.9(5) . 10_756
O11 Zn3 O13 109.2(4) 3_756 .
O2 Zn3 O13 112.3(5) . .
O12 Zn3 O13 115.8(4) 10_756 .
O11 Zn3 Zn1 124.2(4) 3_756 .
O2 Zn3 Zn1 76.9(3) . .
O12 Zn3 Zn1 118.3(4) 10_756 .
O13 Zn3 Zn1 35.9(4) . .
O5 Zn4 O9 99.7(6) 2_765 8_656
O5 Zn4 O14 110.8(5) 2_765 .
O9 Zn4 O14 115.7(5) 8_656 .
O5 Zn4 O8 102.5(5) 2_765 3_755
O9 Zn4 O8 119.4(6) 8_656 3_755
O14 Zn4 O8 107.6(4) . 3_755
O5 Zn4 Zn2 76.5(4) 2_765 .
O9 Zn4 Zn2 117.1(5) 8_656 .
O14 Zn4 Zn2 34.9(4) . .
O8 Zn4 Zn2 122.7(4) 3_755 .

loop_
_geom_bond_atom_site_label_1
_geom_bond_atom_site_label_2
_geom_bond_distance
_geom_bond_site_symmetry_2
C1 C26 1.492(14) .
C1 C10 1.522(14) .
C1 C2 1.543(13) .
C1 C18 1.613(14) .
C2 O1 1.269(13) .
C2 H2A 0.9700 .
C2 H2B 0.9700 .
O1 C3 1.375(11) .
C3 C8 1.346(12) .
C3 C4 1.354(12) .
C4 C5 1.446(13) .
C4 H4 0.9300 .
C5 C6 1.359(12) .
C5 H5 0.9300 .
C6 C7 1.372(11) .
C6 C9 1.476(14) .
C7 C8 1.489(13) .
C7 H7 0.9300 .
C8 H8 0.9300 .
C9 O3 1.221(14) .
C9 O2 1.232(15) .
O2 Zn3 1.941(11) .
O3 Zn1 1.951(9) .
C10 O4 1.310(14) .
C10 H10A 0.9700 .
C10 H10B 0.9700 .
O4 C11 1.352(11) .
C11 C12 1.335(11) .
C11 C16 1.362(11) .
C12 C13 1.452(13) .
C12 H12 0.9300 .
C13 C14 1.377(12) .
C13 H13 0.9300 .
C14 C15 1.348(11) .
C14 C17 1.507(13) .
C15 C16 1.449(12) .
C15 H15 0.9300 .
C16 H16 0.9300 .
C17 O5 1.182(15) .
C17 O6 1.284(15) .
O5 Zn4 1.939(12) 2_765
O6 Zn2 1.949(9) 2_765
C18 O7 1.344(14) .
C18 H18A 0.9700 .
C18 H18B 0.9700 .
O7 C19 1.384(14) .
C19 C20 1.357(13) .
C19 C24 1.381(13) .
C20 C21 1.519(15) .
C20 H20 0.9300 .
C21 C22 1.373(13) .
C21 H21 0.9300 .
C22 C23 1.375(13) .
C22 C25 1.516(16) .
C23 C24 1.457(15) .
C23 H23 0.9300 .
C24 H24 0.9300 .
C25 O8 1.26(2) .
C25 O9 1.42(2) .
O8 Zn4 2.001(12) 3_755
O9 Zn4 1.945(16) 11_566
C26 O10 1.388(14) .
C26 H26A 0.9700 .
C26 H26B 0.9700 .
O10 C27 1.404(14) .
C27 C32 1.343(13) .
C27 C28 1.369(13) .
C28 C29 1.485(14) .
C28 H28 0.9300 .
C29 C30 1.373(12) .
C29 H29 0.9300 .
C30 C31 1.391(13) .
C30 C33 1.517(16) .
C31 C32 1.510(14) .
C31 H31 0.9300 .
C32 H32 0.9300 .
C33 O11 1.34(2) .
C33 O12 1.49(2) .
O11 Zn3 1.912(13) 3_756
O12 Zn3 1.947(14) 7_675
O13 Zn1 1.896(14) .
O13 Zn3 1.949(4) 6_676
O13 Zn3 1.949(4) 12_764
O13 Zn3 1.949(4) .
O14 Zn2 1.847(14) .
O14 Zn4 1.955(4) 6_676
O14 Zn4 1.955(4) 12_764
O14 Zn4 1.955(4) .
O15 Zn2 2.06(7) .
O15 Zn1 2.37(7) .
O15 H15B 0.9883 .
Zn1 O3 1.951(9) 6_676
Zn1 O3 1.951(9) 12_764
Zn1 Zn3 3.091(3) 6_676
Zn1 Zn3 3.091(3) 12_764
Zn1 Zn3 3.091(3) .
Zn2 O6 1.949(9) 2_765
Zn2 O6 1.949(9) 11_666
Zn2 O6 1.949(9) 5_655
Zn2 Zn4 3.073(3) 12_764
Zn2 Zn4 3.073(3) 6_676
Zn2 Zn4 3.073(3) .
Zn3 O11 1.912(13) 3_756
Zn3 O12 1.947(14) 10_756
Zn4 O5 1.939(12) 2_765
Zn4 O9 1.945(16) 8_656
Zn4 O8 2.001(12) 3_755

loop_
_platon_squeeze_void_nr
_platon_squeeze_void_average_x
_platon_squeeze_void_average_y
_platon_squeeze_void_average_z
_platon_squeeze_void_volume
_platon_squeeze_void_count_electrons
_platon_squeeze_void_content
1 0.000 0.000 0.000 472 80 ' '
2 0.000 0.004 0.500 1439 280 ' '
3 -0.021 0.500 0.000 1440 280 ' '
4 0.249 0.249 0.249 50 10 ' '
5 0.249 0.751 0.751 49 10 ' '
6 0.500 0.000 0.836 1439 280 ' '
7 0.500 0.500 0.500 469 80 ' '
8 0.751 0.249 0.751 49 11 ' '
9 0.751 0.751 0.249 49 10 ' '
